data_4517268
loop_
_publ_author_name
'Chen, Mao-Long'
'Feng, Yan-Ying'
'Wang, Si-Yuan'
'Cheng, Yuihui'
'Zhou, Zhao-Hui'

_publ_section_title
;
 Metal-organic frameworks with double channels for rapid and reversible
 adsorption of 1,2-ethylenediamine and gases.
;
_journal_name_full 'ACS applied materials &amp; interfaces'
_journal_paper_doi 10.1021/acsami.9b20184
_journal_year 2019
_chemical_formula_sum 'C24 H40 La2 N6 O23'
_chemical_formula_weight 1058.44
_space_group_crystal_system tetragonal
_space_group_IT_number 85
_space_group_name_Hall '-P 4a'
_space_group_name_H-M_alt 'P 4/n :2'
_atom_sites_solution_hydrogens mixed
_audit_creation_method SHELXL-2018/3
_cell_angle_alpha 90
_cell_angle_beta 90
_cell_angle_gamma 90
_cell_formula_units_Z 4
_cell_length_a 19.4984(3)
_cell_length_b 19.4984(3)
_cell_length_c 9.9326(5)
_cell_measurement_reflns_used 4030
_cell_measurement_temperature 173(2)
_cell_measurement_theta_max 25.9790
_cell_measurement_theta_min 3.8700
_cell_volume 3776.3(2)
_computing_structure_refinement 'SHELXL-2018/3 (Sheldrick, 2018)'
_diffrn_ambient_temperature 173(2)
_diffrn_measured_fraction_theta_full 0.999
_diffrn_measured_fraction_theta_max 0.999
_diffrn_measurement_device_type 'Xcalibur, Sapphire3, Gemini ultra'
_diffrn_radiation_type MoK\a
_diffrn_radiation_wavelength 0.71073
_diffrn_reflns_av_R_equivalents 0.0792
_diffrn_reflns_av_unetI/netI 0.0451
_diffrn_reflns_Laue_measured_fraction_full 0.999
_diffrn_reflns_Laue_measured_fraction_max 0.999
_diffrn_reflns_limit_h_max 24
_diffrn_reflns_limit_h_min -22
_diffrn_reflns_limit_k_max 24
_diffrn_reflns_limit_k_min -23
_diffrn_reflns_limit_l_max 12
_diffrn_reflns_limit_l_min -12
_diffrn_reflns_number 30980
_diffrn_reflns_point_group_measured_fraction_full 0.999
_diffrn_reflns_point_group_measured_fraction_max 0.999
_diffrn_reflns_theta_full 25.242
_diffrn_reflns_theta_max 26.487
_diffrn_reflns_theta_min 2.928
_exptl_absorpt_coefficient_mu 2.327
_exptl_crystal_colour COLORLESS
_exptl_crystal_density_diffrn 1.862
_exptl_crystal_description TETRAGONAL
_exptl_crystal_F_000 2096
_exptl_crystal_size_max 0.200
_exptl_crystal_size_mid 0.200
_exptl_crystal_size_min 0.200
_refine_diff_density_max 1.552
_refine_diff_density_min -0.694
_refine_diff_density_rms 0.117
_refine_ls_extinction_method none
_refine_ls_goodness_of_fit_ref 0.956
_refine_ls_hydrogen_treatment constr
_refine_ls_matrix_type full
_refine_ls_number_parameters 295
_refine_ls_number_reflns 3918
_refine_ls_number_restraints 28
_refine_ls_restrained_S_all 0.956
_refine_ls_R_factor_all 0.0620
_refine_ls_R_factor_gt 0.0445
_refine_ls_shift/su_max 0.001
_refine_ls_shift/su_mean 0.000
_refine_ls_structure_factor_coef Fsqd
_refine_ls_weighting_details 'w=1/[\s^2^(Fo^2^)+(0.0292P)^2^+30.5786P] where P=(Fo^2^+2Fc^2^)/3'
_refine_ls_weighting_scheme calc
_refine_ls_wR_factor_gt 0.0886
_refine_ls_wR_factor_ref 0.0969
_reflns_Friedel_coverage 0.000
_reflns_number_gt 3124
_reflns_number_total 3918
_reflns_threshold_expression 'I > 2\s(I)'
_cod_data_source_file am9b20184_si_002.cif
_cod_data_source_block SAD
_cod_original_sg_symbol_H-M 'P 4/n'
_cod_database_code 4517268
_shelx_shelxl_version_number 2018/3
_shelx_space_group_comment
;
The symmetry employed for this shelxl refinement is uniquely defined
by the following loop, which should always be used as a source of
symmetry information in preference to the above space-group names.
They are only intended as comments.
;
_shelx_estimated_absorpt_t_min 0.653
_shelx_estimated_absorpt_t_max 0.653

loop_
_space_group_symop_operation_xyz
'x, y, z'
'-x+1/2, -y+1/2, z'
'-y+1/2, x, z'
'y, -x+1/2, z'
'-x, -y, -z'
'x-1/2, y-1/2, -z'
'y-1/2, -x, -z'
'-y, x-1/2, -z'

loop_
_atom_site_label
_atom_site_type_symbol
_atom_site_fract_x
_atom_site_fract_y
_atom_site_fract_z
_atom_site_U_iso_or_equiv
_atom_site_adp_type
_atom_site_occupancy
_atom_site_site_symmetry_order
_atom_site_calc_flag
_atom_site_refinement_flags_posn
_atom_site_refinement_flags_adp
_atom_site_refinement_flags_occupancy
_atom_site_disorder_assembly
_atom_site_disorder_group
La1 La 0.45657(2) 0.89460(2) 0.04105(3) 0.01704(10) Uani 1 1 d . . . . .
C1 C 0.5391(3) 0.9748(3) 0.3325(6) 0.0288(14) Uani 1 1 d . . . . .
H1A H 0.577406 0.978500 0.397396 0.035 Uiso 1 1 calc R U . . .
H1B H 0.497654 0.994159 0.375742 0.035 Uiso 1 1 calc R U . . .
C2 C 0.5559(3) 1.0163(3) 0.2099(6) 0.0212(12) Uani 1 1 d . . . . .
C3 C 0.4814(4) 0.8704(4) 0.4054(7) 0.0372(16) Uani 1 1 d . . . . .
H3A H 0.455758 0.907541 0.451086 0.045 Uiso 1 1 calc R U . . .
H3B H 0.510247 0.847463 0.473970 0.045 Uiso 1 1 calc R U . . .
C4 C 0.4311(3) 0.8194(4) 0.3511(8) 0.0412(18) Uani 1 1 d . . . . .
C5 C 0.5614(3) 0.7731(3) -0.1142(7) 0.0308(15) Uani 1 1 d . . . . .
H5A H 0.522787 0.754565 -0.167735 0.037 Uiso 1 1 calc R U . . .
H5B H 0.600068 0.740414 -0.121330 0.037 Uiso 1 1 calc R U . . .
C6 C 0.5832(3) 0.8418(3) -0.1735(7) 0.0298(14) Uani 1 1 d . . . . .
C7 C 0.4969(3) 0.7176(3) 0.0576(7) 0.0293(15) Uani 1 1 d . . . . .
H7A H 0.490727 0.713491 0.156148 0.035 Uiso 1 1 calc R U . . .
H7B H 0.520029 0.675523 0.025067 0.035 Uiso 1 1 calc R U . . .
C8 C 0.4278(3) 0.7244(3) -0.0096(7) 0.0309(15) Uani 1 1 d . . . . .
C9 C 0.5943(3) 0.8672(3) 0.3001(7) 0.0281(14) Uani 1 1 d . . . . .
H9A H 0.614732 0.870998 0.391111 0.034 Uiso 1 1 calc R U . . .
H9B H 0.624393 0.892818 0.237584 0.034 Uiso 1 1 calc R U . . .
C10 C 0.5957(3) 0.7915(3) 0.2590(7) 0.0309(15) Uani 1 1 d . . . . .
H10A H 0.633969 0.768847 0.307107 0.037 Uiso 1 1 calc R U . . .
H10B H 0.552593 0.769794 0.290116 0.037 Uiso 1 1 calc R U . . .
C11 C 0.6036(3) 0.7774(3) 0.1100(7) 0.0322(15) Uani 1 1 d . . . . .
H11A H 0.635683 0.811771 0.072430 0.039 Uiso 1 1 calc R U . . .
H11B H 0.625399 0.731833 0.099479 0.039 Uiso 1 1 calc R U . . .
N1 N 0.5268(2) 0.9014(2) 0.3025(5) 0.0240(11) Uani 1 1 d . . . . .
N2 N 0.5403(2) 0.7783(2) 0.0272(5) 0.0234(11) Uani 1 1 d . . . . .
O1 O 0.54666(18) 0.98928(18) 0.0946(4) 0.0179(8) Uani 1 1 d . . . . .
O2 O 0.5756(2) 1.0772(2) 0.2216(5) 0.0333(11) Uani 1 1 d . . . . .
O3 O 0.4174(2) 0.8196(2) 0.2288(5) 0.0337(11) Uani 1 1 d . . . . .
O5 O 0.5632(2) 0.89445(19) -0.1123(5) 0.0285(10) Uani 1 1 d . . . . .
O6 O 0.6168(3) 0.8418(2) -0.2792(6) 0.0585(17) Uani 1 1 d . . . . .
O7 O 0.4119(2) 0.7819(2) -0.0576(5) 0.0354(11) Uani 1 1 d . . . . .
O8 O 0.3899(2) 0.6725(2) -0.0123(5) 0.0398(12) Uani 1 1 d . . . . .
O1W O 0.3999(2) 0.9808(2) 0.1959(5) 0.0323(11) Uani 1 1 d . . . . .
H1WA H 0.402600 1.024530 0.162567 0.048 Uiso 1 1 d R U . . .
H1WB H 0.354198 0.971927 0.208485 0.048 Uiso 1 1 d R U . . .
O2W O 0.3208(4) 0.9771(5) 0.4192(8) 0.096(3) Uani 1 1 d G . . . .
H2WA H 0.295618 0.955568 0.363549 0.145 Uiso 1 1 d G U . . .
H2WB H 0.301894 1.015060 0.439328 0.145 Uiso 1 1 d G U . . .
O3W O 0.6104(5) 0.7227(3) 0.5690(5) 0.081(2) Uani 1 1 d G . . . .
H3WA H 0.615886 0.761615 0.606122 0.122 Uiso 1 1 d G U . . .
H3WB H 0.624671 0.691414 0.621405 0.122 Uiso 1 1 d G U . . .
O4W O 0.750000 0.750000 0.4136(15) 0.079(4) Uani 1 4 d S T P . .
O4 O 0.3979(9) 0.7881(13) 0.4445(19) 0.045(5) Uani 0.68(7) 1 d . . P A 1
O4A O 0.418(2) 0.759(3) 0.405(4) 0.043(12) Uani 0.32(7) 1 d . . P A 2
N3 N 0.2217(11) 0.6909(8) -0.172(2) 0.085(6) Uani 0.412(9) 1 d D U P B 1
C12 C 0.2448(12) 0.7614(8) -0.1857(15) 0.041(5) Uani 0.412(9) 1 d D U P B 1
N3A N 0.1719(6) 0.6782(6) -0.3064(13) 0.049(3) Uani 0.588(9) 1 d D U P B 2
N3B N 0.1532(9) 0.6580(8) -0.3815(17) 0.094(6) Uani 0.588(9) 1 d . . P B 2
C12A C 0.1951(8) 0.7484(7) -0.2843(16) 0.060(4) Uani 0.588(9) 1 d D U P B 2
O5W O 0.750000 0.750000 -0.137(7) 0.63(6) Uani 1 4 d S T P . .

loop_
_atom_site_aniso_label
_atom_site_aniso_U_11
_atom_site_aniso_U_22
_atom_site_aniso_U_33
_atom_site_aniso_U_23
_atom_site_aniso_U_13
_atom_site_aniso_U_12
La1 0.01022(16) 0.00859(15) 0.03230(19) 0.00177(13) -0.00091(14) -0.00044(11)
C1 0.037(4) 0.024(3) 0.025(3) -0.003(3) -0.005(3) -0.007(3)
C2 0.015(3) 0.018(3) 0.030(3) -0.002(2) -0.004(2) -0.001(2)
C3 0.043(4) 0.042(4) 0.027(3) 0.009(3) 0.008(3) -0.011(3)
C4 0.031(4) 0.042(4) 0.050(5) 0.014(4) 0.002(3) -0.014(3)
C5 0.032(3) 0.015(3) 0.046(4) -0.011(3) 0.002(3) 0.000(2)
C6 0.024(3) 0.025(3) 0.040(4) -0.007(3) 0.006(3) -0.007(3)
C7 0.026(3) 0.004(2) 0.058(4) 0.003(3) 0.000(3) -0.001(2)
C8 0.027(3) 0.018(3) 0.047(4) -0.004(3) 0.000(3) 0.000(2)
C9 0.025(3) 0.023(3) 0.036(4) 0.003(3) -0.013(3) -0.003(2)
C10 0.026(3) 0.022(3) 0.044(4) 0.015(3) -0.017(3) 0.000(3)
C11 0.019(3) 0.024(3) 0.054(4) 0.003(3) -0.004(3) 0.003(2)
N1 0.026(3) 0.022(2) 0.024(3) 0.005(2) -0.003(2) -0.005(2)
N2 0.022(2) 0.011(2) 0.038(3) -0.001(2) -0.001(2) -0.0006(18)
O1 0.0146(18) 0.0124(18) 0.027(2) 0.0024(16) -0.0024(16) -0.0028(15)
O2 0.036(3) 0.016(2) 0.047(3) -0.004(2) -0.008(2) -0.0063(19)
O3 0.033(2) 0.025(2) 0.043(3) 0.008(2) 0.001(2) -0.0097(19)
O5 0.027(2) 0.016(2) 0.042(3) -0.0014(19) 0.011(2) -0.0025(17)
O6 0.079(4) 0.033(3) 0.063(4) -0.014(3) 0.043(3) -0.013(3)
O7 0.031(2) 0.015(2) 0.060(3) 0.000(2) -0.019(2) -0.0012(17)
O8 0.030(2) 0.0111(19) 0.078(4) -0.005(2) -0.005(2) -0.0067(17)
O1W 0.025(2) 0.020(2) 0.052(3) 0.003(2) 0.015(2) 0.0012(17)
O2W 0.077(5) 0.145(8) 0.068(5) 0.022(5) 0.032(4) 0.013(5)
O3W 0.167(7) 0.044(3) 0.033(3) 0.001(3) 0.000(4) 0.032(4)
O4W 0.075(6) 0.075(6) 0.089(11) 0.000 0.000 0.000
O4 0.049(6) 0.041(8) 0.046(6) 0.000(7) 0.020(5) -0.020(6)
O4A 0.054(15) 0.041(19) 0.034(13) 0.007(13) 0.013(11) -0.022(14)
N3 0.085(6) 0.085(6) 0.085(6) 0.0002(10) 0.0003(10) -0.0002(10)
C12 0.041(5) 0.041(5) 0.041(5) 0.0000(10) -0.0001(10) 0.0001(10)
N3A 0.048(3) 0.049(3) 0.049(3) 0.0002(10) 0.0004(10) -0.0002(10)
N3B 0.142(16) 0.078(11) 0.063(10) 0.031(9) 0.003(10) -0.032(10)
C12A 0.060(4) 0.058(4) 0.062(4) 0.002(2) -0.002(2) -0.001(2)
O5W 0.75(9) 0.75(9) 0.38(9) 0.000 0.000 0.000

loop_
_atom_type_symbol
_atom_type_description
_atom_type_scat_dispersion_real
_atom_type_scat_dispersion_imag
_atom_type_scat_source
C C 0.0033 0.0016 'International Tables Vol C Tables 4.2.6.8 and 6.1.1.4'
H H 0.0000 0.0000 'International Tables Vol C Tables 4.2.6.8 and 6.1.1.4'
La La -0.2871 2.4523 'International Tables Vol C Tables 4.2.6.8 and 6.1.1.4'
N N 0.0061 0.0033 'International Tables Vol C Tables 4.2.6.8 and 6.1.1.4'
O O 0.0106 0.0060 'International Tables Vol C Tables 4.2.6.8 and 6.1.1.4'

loop_
_geom_angle_atom_site_label_1
_geom_angle_atom_site_label_2
_geom_angle_atom_site_label_3
_geom_angle
_geom_angle_site_symmetry_1
_geom_angle_site_symmetry_3
O3 La1 O1W 78.50(14) . .
O3 La1 O8 76.00(15) . 8_665
O1W La1 O8 70.07(15) . 8_665
O3 La1 O7 71.22(15) . .
O1W La1 O7 130.84(14) . .
O8 La1 O7 65.64(14) 8_665 .
O3 La1 O5 133.61(14) . .
O1W La1 O5 135.38(13) . .
O8 La1 O5 137.26(16) 8_665 .
O7 La1 O5 92.73(14) . .
O3 La1 O1 118.07(14) . .
O1W La1 O1 72.52(12) . .
O8 La1 O1 135.95(13) 8_665 .
O7 La1 O1 156.50(13) . .
O5 La1 O1 64.98(12) . .
O3 La1 O1 151.63(13) . 5_675
O1W La1 O1 74.32(13) . 5_675
O8 La1 O1 87.12(13) 8_665 5_675
O7 La1 O1 122.28(13) . 5_675
O5 La1 O1 73.63(12) . 5_675
O1 La1 O1 60.74(14) . 5_675
O3 La1 O2 139.56(14) . 5_675
O1W La1 O2 110.19(14) . 5_675
O8 La1 O2 70.89(15) 8_665 5_675
O7 La1 O2 74.34(13) . 5_675
O5 La1 O2 67.80(14) . 5_675
O1 La1 O2 101.91(12) . 5_675
O1 La1 O2 48.31(12) 5_675 5_675
O3 La1 N2 74.93(15) . .
O1W La1 N2 145.34(15) . .
O8 La1 N2 122.99(14) 8_665 .
O7 La1 N2 58.92(13) . .
O5 La1 N2 59.96(13) . .
O1 La1 N2 101.03(12) . .
O1 La1 N2 133.26(13) 5_675 .
O2 La1 N2 104.47(14) 5_675 .
O3 La1 N1 60.50(14) . .
O1W La1 N1 68.69(14) . .
O8 La1 N1 124.31(16) 8_665 .
O7 La1 N1 122.39(14) . .
O5 La1 N1 98.43(14) . .
O1 La1 N1 58.22(12) . .
O1 La1 N1 115.10(12) 5_675 .
O2 La1 N1 159.94(12) 5_675 .
N2 La1 N1 78.94(14) . .
O3 La1 C2 157.33(14) . 5_675
O1W La1 C2 94.80(15) . 5_675
O8 La1 C2 81.34(15) 8_665 5_675
O7 La1 C2 98.58(15) . 5_675
O5 La1 C2 65.26(14) . 5_675
O1 La1 C2 79.43(13) . 5_675
O1 La1 C2 24.55(13) 5_675 5_675
O2 La1 C2 24.25(13) 5_675 5_675
N2 La1 C2 117.92(15) . 5_675
N1 La1 C2 137.24(14) . 5_675
N1 C1 C2 113.2(5) . .
N1 C1 H1A 108.9 . .
C2 C1 H1A 108.9 . .
N1 C1 H1B 108.9 . .
C2 C1 H1B 108.9 . .
H1A C1 H1B 107.7 . .
O2 C2 O1 121.3(6) . .
O2 C2 C1 120.3(5) . .
O1 C2 C1 118.4(5) . .
O2 C2 La1 63.9(3) . 5_675
O1 C2 La1 59.3(3) . 5_675
C1 C2 La1 162.8(4) . 5_675
N1 C3 C4 114.4(6) . .
N1 C3 H3A 108.6 . .
C4 C3 H3A 108.6 . .
N1 C3 H3B 108.6 . .
C4 C3 H3B 108.6 . .
H3A C3 H3B 107.6 . .
O3 C4 O4 126.8(9) . .
O3 C4 O4A 110.8(19) . .
O3 C4 C3 119.4(6) . .
O4 C4 C3 112.6(11) . .
O4A C4 C3 125.2(12) . .
N2 C5 C6 112.9(5) . .
N2 C5 H5A 109.0 . .
C6 C5 H5A 109.0 . .
N2 C5 H5B 109.0 . .
C6 C5 H5B 109.0 . .
H5A C5 H5B 107.8 . .
O6 C6 O5 125.1(6) . .
O6 C6 C5 118.4(6) . .
O5 C6 C5 116.5(6) . .
N2 C7 C8 110.4(5) . .
N2 C7 H7A 109.6 . .
C8 C7 H7A 109.6 . .
N2 C7 H7B 109.6 . .
C8 C7 H7B 109.6 . .
H7A C7 H7B 108.1 . .
O8 C8 O7 124.4(6) . .
O8 C8 C7 117.7(5) . .
O7 C8 C7 117.8(5) . .
N1 C9 C10 117.1(5) . .
N1 C9 H9A 108.0 . .
C10 C9 H9A 108.0 . .
N1 C9 H9B 108.0 . .
C10 C9 H9B 108.0 . .
H9A C9 H9B 107.3 . .
C11 C10 C9 116.0(5) . .
C11 C10 H10A 108.3 . .
C9 C10 H10A 108.3 . .
C11 C10 H10B 108.3 . .
C9 C10 H10B 108.3 . .
H10A C10 H10B 107.4 . .
N2 C11 C10 117.1(5) . .
N2 C11 H11A 108.0 . .
C10 C11 H11A 108.0 . .
N2 C11 H11B 108.0 . .
C10 C11 H11B 108.0 . .
H11A C11 H11B 107.3 . .
C9 N1 C3 111.1(5) . .
C9 N1 C1 107.2(4) . .
C3 N1 C1 110.6(5) . .
C9 N1 La1 112.4(4) . .
C3 N1 La1 108.3(4) . .
C1 N1 La1 107.2(3) . .
C5 N2 C11 107.2(5) . .
C5 N2 C7 107.4(5) . .
C11 N2 C7 110.6(5) . .
C5 N2 La1 105.4(3) . .
C11 N2 La1 117.9(3) . .
C7 N2 La1 107.7(3) . .
C2 O1 La1 124.9(3) . .
C2 O1 La1 96.2(3) . 5_675
La1 O1 La1 119.26(14) . 5_675
C2 O2 La1 91.8(4) . 5_675
C4 O3 La1 131.9(4) . .
C6 O5 La1 122.5(4) . .
C8 O7 La1 122.4(4) . .
C8 O8 La1 141.5(4) . 7_565
La1 O1W H1WA 111.9 . .
La1 O1W H1WB 112.4 . .
H1WA O1W H1WB 106.3 . .
H2WA O2W H2WB 109.4 . .
H3WA O3W H3WB 109.6 . .
C12 N3 C12 17(2) 2_565 .
C12 C12 N3 120(6) 2_565 2_565
C12 C12 N3 43(4) 2_565 .
N3 C12 N3 159(2) 2_565 .
N3B N3A C12A 130.4(17) . .

loop_
_geom_bond_atom_site_label_1
_geom_bond_atom_site_label_2
_geom_bond_distance
_geom_bond_site_symmetry_2
La1 O3 2.490(4) .
La1 O1W 2.532(4) .
La1 O8 2.535(4) 8_665
La1 O7 2.559(4) .
La1 O5 2.578(4) .
La1 O1 2.603(3) .
La1 O1 2.635(4) 5_675
La1 O2 2.739(5) 5_675
La1 N2 2.798(4) .
La1 N1 2.939(5) .
La1 C2 3.047(6) 5_675
C1 N1 1.481(7) .
C1 C2 1.499(8) .
C1 H1A 0.9900 .
C1 H1B 0.9900 .
C2 O2 1.252(6) .
C2 O1 1.274(7) .
C3 N1 1.481(8) .
C3 C4 1.498(9) .
C3 H3A 0.9900 .
C3 H3B 0.9900 .
C4 O3 1.244(9) .
C4 O4 1.285(14) .
C4 O4A 1.32(3) .
C5 N2 1.467(8) .
C5 C6 1.523(8) .
C5 H5A 0.9900 .
C5 H5B 0.9900 .
C6 O6 1.237(8) .
C6 O5 1.256(7) .
C7 N2 1.485(7) .
C7 C8 1.510(8) .
C7 H7A 0.9900 .
C7 H7B 0.9900 .
C8 O8 1.253(7) .
C8 O7 1.257(7) .
C9 N1 1.477(7) .
C9 C10 1.531(8) .
C9 H9A 0.9900 .
C9 H9B 0.9900 .
C10 C11 1.514(9) .
C10 H10A 0.9900 .
C10 H10B 0.9900 .
C11 N2 1.483(8) .
C11 H11A 0.9900 .
C11 H11B 0.9900 .
O1W H1WA 0.9161 .
O1W H1WB 0.9162 .
O2W H2WA 0.8501 .
O2W H2WB 0.8513 .
O3W H3WA 0.8501 .
O3W H3WB 0.8487 .
N3 C12 1.14(3) 2_565
N3 C12 1.453(9) .
C12 C12 0.49(4) 2_565
N3A N3B 0.919(18) .
N3A C12A 1.458(14) .
